data_7000830
loop_
_publ_author_name
'Alexander, Sean G.'
'Cole, Marcus L.'
'Forsyth, Craig M.'
'Furfari, Samantha K.'
'Konstas, Kristina'

_publ_section_title
;
 Bulky triazenide complexes of alumino- and gallohydrides
;
_journal_issue 13
_journal_name_full 'Dalton Transactions'
_journal_page_first 2326
_journal_page_last 2336
_journal_paper_doi 10.1039/b817397d
_journal_year 2009
_chemical_compound_source THF
_chemical_formula_moiety 'C37 H46 Al N3 O'
_chemical_formula_sum 'C37 H46 Al N3 O'
_chemical_formula_weight 575.75
_chemical_melting_point 398
_chemical_name_common (AlH2(DmpN3Mes)(THF))
_space_group_IT_number 14
_symmetry_cell_setting monoclinic
_symmetry_Int_Tables_number 14
_symmetry_space_group_name_Hall '-P 2yn'
_symmetry_space_group_name_H-M 'P 1 21/n 1'
_atom_sites_solution_hydrogens geom
_atom_sites_solution_primary direct
_atom_sites_solution_secondary difmap
_audit_creation_method SHELXL-97
_cell_angle_alpha 90.00
_cell_angle_beta 94.860(2)
_cell_angle_gamma 90.00
_cell_formula_units_Z 4
_cell_length_a 12.1434(5)
_cell_length_b 22.3094(10)
_cell_length_c 12.2121(6)
_cell_measurement_reflns_used 25717
_cell_measurement_temperature 123(2)
_cell_measurement_theta_max 30.01
_cell_measurement_theta_min 1.91
_cell_volume 3296.5(3)
_computing_cell_refinement 'Bruker Scalepack'
_computing_data_collection 'Bruker AXS Collect Software'
_computing_data_reduction X-Seed
_computing_molecular_graphics 'X-Seed / POV-Ray'
_computing_publication_material 'Microsoft Office 2000'
_computing_structure_refinement 'SHELXL-97 (Sheldrick, 1997)'
_computing_structure_solution 'SHELXS-97 (Sheldrick, 1990)'
_diffrn_ambient_temperature 123(2)
_diffrn_measured_fraction_theta_full 0.960
_diffrn_measured_fraction_theta_max 0.960
_diffrn_measurement_device_type 'Bruker X8 Apex'
_diffrn_measurement_method 'psi and omega scans'
_diffrn_radiation_monochromator graphite
_diffrn_radiation_probe x-ray
_diffrn_radiation_type MoK\a
_diffrn_radiation_wavelength 0.71073
_diffrn_reflns_av_R_equivalents 0.0459
_diffrn_reflns_av_sigmaI/netI 0.0704
_diffrn_reflns_limit_h_max 17
_diffrn_reflns_limit_h_min -14
_diffrn_reflns_limit_k_max 26
_diffrn_reflns_limit_k_min -31
_diffrn_reflns_limit_l_max 17
_diffrn_reflns_limit_l_min -17
_diffrn_reflns_number 25717
_diffrn_reflns_theta_full 30.01
_diffrn_reflns_theta_max 30.01
_diffrn_reflns_theta_min 1.91
_diffrn_source 'fine-focus sealed tube'
_exptl_absorpt_coefficient_mu 0.094
_exptl_absorpt_correction_T_max 0.9907
_exptl_absorpt_correction_T_min 0.9814
_exptl_absorpt_correction_type empirical
_exptl_absorpt_process_details 'Bruker Scalepack'
_exptl_crystal_colour yellow
_exptl_crystal_density_diffrn 1.160
_exptl_crystal_density_method 'not measured'
_exptl_crystal_description block
_exptl_crystal_F_000 1240
_exptl_crystal_size_max 0.20
_exptl_crystal_size_mid 0.13
_exptl_crystal_size_min 0.10
_refine_diff_density_max 0.374
_refine_diff_density_min -0.396
_refine_diff_density_rms 0.060
_refine_ls_extinction_method none
_refine_ls_goodness_of_fit_ref 1.215
_refine_ls_hydrogen_treatment mixed
_refine_ls_matrix_type full
_refine_ls_number_parameters 396
_refine_ls_number_reflns 9228
_refine_ls_number_restraints 0
_refine_ls_restrained_S_all 1.215
_refine_ls_R_factor_all 0.1154
_refine_ls_R_factor_gt 0.0895
_refine_ls_shift/su_max 0.000
_refine_ls_shift/su_mean 0.000
_refine_ls_structure_factor_coef Fsqd
_refine_ls_weighting_details 'calc w=1/[\s^2^(Fo^2^)+(0.0230P)^2^+3.5003P] where P=(Fo^2^+2Fc^2^)/3'
_refine_ls_weighting_scheme calc
_refine_ls_wR_factor_gt 0.1476
_refine_ls_wR_factor_ref 0.1575
_reflns_number_gt 7248
_reflns_number_total 9228
_reflns_threshold_expression >2sigma(I)
_cod_data_source_file b817397d.txt
_cod_data_source_block Compound4
_cod_original_sg_symbol_H-M 'P 21/n'
_cod_database_code 7000830

loop_
_symmetry_equiv_pos_as_xyz
'x, y, z'
'-x+1/2, y+1/2, -z+1/2'
'-x, -y, -z'
'x-1/2, -y-1/2, z-1/2'

loop_
_atom_site_label
_atom_site_type_symbol
_atom_site_fract_x
_atom_site_fract_y
_atom_site_fract_z
_atom_site_U_iso_or_equiv
_atom_site_adp_type
_atom_site_occupancy
_atom_site_symmetry_multiplicity
_atom_site_calc_flag
_atom_site_refinement_flags
_atom_site_disorder_assembly
_atom_site_disorder_group
Al1 Al 0.14594(6) 0.06197(3) 0.31648(6) 0.01905(16) Uani 1 1 d . . .
O1 O 0.11797(14) -0.01938(8) 0.37861(15) 0.0263(4) Uani 1 1 d . . .
N1 N 0.22125(15) 0.12076(8) 0.21192(15) 0.0159(4) Uani 1 1 d . . .
N2 N 0.30556(16) 0.08507(9) 0.20537(15) 0.0182(4) Uani 1 1 d . . .
N3 N 0.28630(16) 0.03716(8) 0.26414(15) 0.0169(4) Uani 1 1 d . . .
C1 C 0.21639(18) 0.16973(10) 0.13756(18) 0.0159(4) Uani 1 1 d . . .
C2 C 0.19002(19) 0.22639(10) 0.17740(19) 0.0187(5) Uani 1 1 d . . .
C3 C 0.1798(2) 0.27456(11) 0.1048(2) 0.0252(5) Uani 1 1 d . . .
H3 H 0.1618 0.3131 0.1312 0.030 Uiso 1 1 calc R . .
C4 C 0.1956(2) 0.26702(11) -0.0055(2) 0.0263(6) Uani 1 1 d . . .
H4 H 0.1893 0.3003 -0.0541 0.032 Uiso 1 1 calc R . .
C5 C 0.2205(2) 0.21072(11) -0.0445(2) 0.0239(5) Uani 1 1 d . . .
H5 H 0.2308 0.2058 -0.1203 0.029 Uiso 1 1 calc R . .
C6 C 0.23089(19) 0.16102(10) 0.02529(19) 0.0181(5) Uani 1 1 d . . .
C7 C 0.1726(2) 0.23447(10) 0.29666(19) 0.0186(5) Uani 1 1 d . . .
C8 C 0.0660(2) 0.23012(10) 0.3329(2) 0.0205(5) Uani 1 1 d . . .
C9 C 0.0523(2) 0.23872(10) 0.4442(2) 0.0227(5) Uani 1 1 d . . .
H9 H -0.0198 0.2358 0.4686 0.027 Uiso 1 1 calc R . .
C10 C 0.1403(2) 0.25133(11) 0.5202(2) 0.0242(5) Uani 1 1 d . . .
C11 C 0.2451(2) 0.25500(11) 0.4827(2) 0.0249(5) Uani 1 1 d . . .
H11 H 0.3063 0.2635 0.5340 0.030 Uiso 1 1 calc R . .
C12 C 0.2634(2) 0.24663(11) 0.3731(2) 0.0220(5) Uani 1 1 d . . .
C13 C -0.0319(2) 0.21497(13) 0.2532(2) 0.0294(6) Uani 1 1 d . . .
H13A H -0.0248 0.1737 0.2272 0.044 Uiso 1 1 calc R . .
H13B H -0.0343 0.2425 0.1905 0.044 Uiso 1 1 calc R . .
H13C H -0.1001 0.2189 0.2902 0.044 Uiso 1 1 calc R . .
C14 C 0.1229(3) 0.25977(13) 0.6401(2) 0.0351(7) Uani 1 1 d . . .
H14A H 0.1249 0.2207 0.6769 0.053 Uiso 1 1 calc R . .
H14B H 0.0510 0.2787 0.6468 0.053 Uiso 1 1 calc R . .
H14C H 0.1816 0.2854 0.6746 0.053 Uiso 1 1 calc R . .
C15 C 0.3787(2) 0.25028(13) 0.3363(2) 0.0309(6) Uani 1 1 d . . .
H15A H 0.4318 0.2559 0.4006 0.046 Uiso 1 1 calc R . .
H15B H 0.3834 0.2842 0.2860 0.046 Uiso 1 1 calc R . .
H15C H 0.3958 0.2131 0.2987 0.046 Uiso 1 1 calc R . .
C16 C 0.2450(2) 0.10002(10) -0.02249(18) 0.0192(5) Uani 1 1 d . . .
C17 C 0.1500(2) 0.06625(11) -0.0543(2) 0.0221(5) Uani 1 1 d . . .
C18 C 0.1619(2) 0.00999(11) -0.1021(2) 0.0250(5) Uani 1 1 d . . .
H18 H 0.0977 -0.0129 -0.1234 0.030 Uiso 1 1 calc R . .
C19 C 0.2649(2) -0.01335(11) -0.1192(2) 0.0242(5) Uani 1 1 d . . .
C20 C 0.3582(2) 0.02072(11) -0.0870(2) 0.0220(5) Uani 1 1 d . . .
H20 H 0.4292 0.0052 -0.0982 0.026 Uiso 1 1 calc R . .
C21 C 0.3502(2) 0.07689(10) -0.03896(18) 0.0189(5) Uani 1 1 d . . .
C22 C 0.0363(2) 0.09039(13) -0.0369(2) 0.0314(6) Uani 1 1 d . . .
H22A H 0.0318 0.0989 0.0413 0.047 Uiso 1 1 calc R . .
H22B H -0.0197 0.0606 -0.0613 0.047 Uiso 1 1 calc R . .
H22C H 0.0233 0.1274 -0.0794 0.047 Uiso 1 1 calc R . .
C23 C 0.2744(3) -0.07476(12) -0.1703(3) 0.0371(7) Uani 1 1 d . . .
H23A H 0.2839 -0.1050 -0.1121 0.056 Uiso 1 1 calc R . .
H23B H 0.3385 -0.0756 -0.2141 0.056 Uiso 1 1 calc R . .
H23C H 0.2072 -0.0834 -0.2178 0.056 Uiso 1 1 calc R . .
C24 C 0.4525(2) 0.11193(11) -0.0030(2) 0.0235(5) Uani 1 1 d . . .
H24A H 0.4574 0.1173 0.0769 0.035 Uiso 1 1 calc R . .
H24B H 0.4493 0.1512 -0.0390 0.035 Uiso 1 1 calc R . .
H24C H 0.5178 0.0901 -0.0234 0.035 Uiso 1 1 calc R . .
C25 C 0.37894(19) -0.00242(10) 0.28177(18) 0.0160(4) Uani 1 1 d . . .
C26 C 0.3701(2) -0.06105(11) 0.23996(18) 0.0188(5) Uani 1 1 d . . .
C27 C 0.4607(2) -0.09937(11) 0.25943(19) 0.0228(5) Uani 1 1 d . . .
H27 H 0.4553 -0.1393 0.2326 0.027 Uiso 1 1 calc R . .
C28 C 0.5582(2) -0.08088(12) 0.3167(2) 0.0263(6) Uani 1 1 d . . .
C29 C 0.5635(2) -0.02271(12) 0.3577(2) 0.0277(6) Uani 1 1 d . . .
H29 H 0.6296 -0.0098 0.3980 0.033 Uiso 1 1 calc R . .
C30 C 0.4755(2) 0.01736(11) 0.34182(19) 0.0209(5) Uani 1 1 d . . .
C31 C 0.2677(2) -0.08154(11) 0.1720(2) 0.0254(5) Uani 1 1 d . . .
H31A H 0.2808 -0.1211 0.1409 0.038 Uiso 1 1 calc R . .
H31B H 0.2497 -0.0529 0.1123 0.038 Uiso 1 1 calc R . .
H31C H 0.2059 -0.0839 0.2185 0.038 Uiso 1 1 calc R . .
C32 C 0.6582(3) -0.12157(14) 0.3314(3) 0.0405(7) Uani 1 1 d . . .
H32A H 0.7112 -0.1103 0.2788 0.061 Uiso 1 1 calc R . .
H32B H 0.6350 -0.1632 0.3185 0.061 Uiso 1 1 calc R . .
H32C H 0.6930 -0.1175 0.4064 0.061 Uiso 1 1 calc R . .
C33 C 0.4862(2) 0.08029(11) 0.3871(2) 0.0284(6) Uani 1 1 d . . .
H33A H 0.5054 0.1077 0.3289 0.043 Uiso 1 1 calc R . .
H33B H 0.5444 0.0813 0.4478 0.043 Uiso 1 1 calc R . .
H33C H 0.4159 0.0926 0.4139 0.043 Uiso 1 1 calc R . .
C34 C 0.1847(2) -0.04689(13) 0.4698(2) 0.0294(6) Uani 1 1 d . . .
H34A H 0.2050 -0.0170 0.5280 0.035 Uiso 1 1 calc R . .
H34B H 0.2532 -0.0642 0.4445 0.035 Uiso 1 1 calc R . .
C35 C 0.1124(2) -0.09554(13) 0.5122(2) 0.0320(6) Uani 1 1 d . . .
H35A H 0.0676 -0.0800 0.5700 0.038 Uiso 1 1 calc R . .
H35B H 0.1572 -0.1298 0.5419 0.038 Uiso 1 1 calc R . .
C36 C 0.0398(2) -0.11334(12) 0.4101(2) 0.0318(6) Uani 1 1 d . . .
H36A H 0.0790 -0.1411 0.3635 0.038 Uiso 1 1 calc R . .
H36B H -0.0295 -0.1324 0.4295 0.038 Uiso 1 1 calc R . .
C37 C 0.0173(2) -0.05417(12) 0.3533(2) 0.0287(6) Uani 1 1 d . . .
H37A H 0.0025 -0.0598 0.2730 0.034 Uiso 1 1 calc R . .
H37B H -0.0470 -0.0340 0.3818 0.034 Uiso 1 1 calc R . .
H1 H 0.165(2) 0.0932(13) 0.428(2) 0.035(8) Uiso 1 1 d . . .
H2 H 0.035(2) 0.0586(12) 0.250(2) 0.024(7) Uiso 1 1 d . . .

loop_
_atom_site_aniso_label
_atom_site_aniso_U_11
_atom_site_aniso_U_22
_atom_site_aniso_U_33
_atom_site_aniso_U_23
_atom_site_aniso_U_13
_atom_site_aniso_U_12
Al1 0.0175(4) 0.0183(4) 0.0220(4) 0.0019(3) 0.0054(3) -0.0005(3)
O1 0.0223(9) 0.0252(9) 0.0310(10) 0.0099(8) -0.0007(7) -0.0065(7)
N1 0.0167(10) 0.0132(9) 0.0182(9) -0.0001(7) 0.0038(7) 0.0013(7)
N2 0.0228(11) 0.0155(9) 0.0163(9) 0.0001(7) 0.0025(8) -0.0007(8)
N3 0.0193(10) 0.0124(9) 0.0198(9) 0.0022(7) 0.0059(8) 0.0006(7)
C1 0.0159(11) 0.0135(10) 0.0186(11) 0.0019(8) 0.0024(8) -0.0020(8)
C2 0.0187(12) 0.0157(11) 0.0219(11) 0.0023(9) 0.0023(9) -0.0005(9)
C3 0.0321(15) 0.0159(11) 0.0282(13) 0.0030(10) 0.0068(11) 0.0026(10)
C4 0.0316(15) 0.0194(12) 0.0283(13) 0.0091(10) 0.0052(11) 0.0028(11)
C5 0.0304(14) 0.0232(13) 0.0183(11) 0.0038(9) 0.0041(10) -0.0001(11)
C6 0.0189(12) 0.0174(11) 0.0182(11) -0.0004(9) 0.0030(9) -0.0008(9)
C7 0.0245(13) 0.0107(10) 0.0210(11) 0.0002(8) 0.0054(9) 0.0033(9)
C8 0.0235(13) 0.0116(10) 0.0268(12) 0.0026(9) 0.0036(10) 0.0044(9)
C9 0.0276(14) 0.0137(11) 0.0284(13) 0.0052(9) 0.0117(10) 0.0046(10)
C10 0.0392(15) 0.0128(11) 0.0212(12) 0.0031(9) 0.0055(10) 0.0040(10)
C11 0.0312(14) 0.0191(12) 0.0236(12) 0.0021(10) -0.0019(10) -0.0006(10)
C12 0.0277(13) 0.0141(11) 0.0247(12) 0.0022(9) 0.0057(10) 0.0005(10)
C13 0.0223(14) 0.0328(15) 0.0335(15) 0.0012(12) 0.0048(11) 0.0022(11)
C14 0.0525(19) 0.0290(15) 0.0249(14) 0.0022(11) 0.0092(12) 0.0026(13)
C15 0.0265(14) 0.0321(15) 0.0346(15) -0.0016(12) 0.0047(11) -0.0028(12)
C16 0.0253(13) 0.0160(11) 0.0164(10) 0.0021(9) 0.0028(9) -0.0015(9)
C17 0.0221(13) 0.0223(12) 0.0220(12) 0.0026(10) 0.0014(9) -0.0018(10)
C18 0.0274(14) 0.0225(13) 0.0243(12) 0.0001(10) -0.0027(10) -0.0105(11)
C19 0.0340(15) 0.0168(12) 0.0213(12) -0.0023(9) -0.0001(10) -0.0028(10)
C20 0.0247(13) 0.0187(12) 0.0232(12) -0.0030(9) 0.0060(10) -0.0001(10)
C21 0.0252(13) 0.0161(11) 0.0156(10) -0.0001(8) 0.0025(9) -0.0042(9)
C22 0.0225(14) 0.0376(16) 0.0336(15) -0.0014(12) -0.0003(11) -0.0009(12)
C23 0.0458(18) 0.0229(14) 0.0417(17) -0.0106(12) -0.0023(13) -0.0020(13)
C24 0.0212(13) 0.0227(12) 0.0277(13) -0.0054(10) 0.0080(10) -0.0071(10)
C25 0.0205(12) 0.0137(10) 0.0144(10) 0.0036(8) 0.0051(8) 0.0001(9)
C26 0.0229(12) 0.0170(11) 0.0176(11) 0.0022(9) 0.0077(9) -0.0004(9)
C27 0.0339(15) 0.0147(11) 0.0210(12) 0.0008(9) 0.0105(10) 0.0017(10)
C28 0.0297(14) 0.0243(13) 0.0251(13) 0.0045(10) 0.0028(10) 0.0090(11)
C29 0.0238(14) 0.0285(14) 0.0301(14) -0.0022(11) -0.0025(10) 0.0033(11)
C30 0.0235(13) 0.0199(12) 0.0195(11) -0.0003(9) 0.0026(9) 0.0012(10)
C31 0.0274(14) 0.0187(12) 0.0302(13) -0.0057(10) 0.0036(10) -0.0050(10)
C32 0.0413(18) 0.0355(17) 0.0435(18) 0.0002(14) -0.0032(14) 0.0198(14)
C33 0.0347(15) 0.0213(13) 0.0283(13) -0.0057(10) -0.0024(11) -0.0007(11)
C34 0.0243(14) 0.0347(15) 0.0292(14) 0.0123(11) 0.0028(11) 0.0011(11)
C35 0.0354(16) 0.0283(14) 0.0336(15) 0.0117(12) 0.0114(12) 0.0028(12)
C36 0.0407(17) 0.0195(13) 0.0370(15) -0.0032(11) 0.0142(12) -0.0065(12)
C37 0.0264(14) 0.0237(13) 0.0359(15) 0.0022(11) 0.0018(11) -0.0096(11)

loop_
_atom_type_symbol
_atom_type_description
_atom_type_scat_dispersion_real
_atom_type_scat_dispersion_imag
_atom_type_scat_source
C C 0.0033 0.0016 'International Tables Vol C Tables 4.2.6.8 and 6.1.1.4'
H H 0.0000 0.0000 'International Tables Vol C Tables 4.2.6.8 and 6.1.1.4'
N N 0.0061 0.0033 'International Tables Vol C Tables 4.2.6.8 and 6.1.1.4'
O O 0.0106 0.0060 'International Tables Vol C Tables 4.2.6.8 and 6.1.1.4'
Al Al 0.0645 0.0514 'International Tables Vol C Tables 4.2.6.8 and 6.1.1.4'

loop_
_geom_angle_atom_site_label_1
_geom_angle_atom_site_label_2
_geom_angle_atom_site_label_3
_geom_angle
_geom_angle_site_symmetry_1
_geom_angle_site_symmetry_3
_geom_angle_publ_flag
N3 Al1 O1 92.74(8) . . ?
N3 Al1 N1 62.55(8) . . ?
O1 Al1 N1 153.32(8) . . ?
C34 O1 C37 109.86(19) . . ?
C34 O1 Al1 124.69(15) . . ?
C37 O1 Al1 124.51(15) . . ?
N2 N1 C1 114.89(18) . . ?
N2 N1 Al1 92.33(13) . . ?
C1 N1 Al1 151.17(15) . . ?
N1 N2 N3 106.54(18) . . ?
N2 N3 C25 114.08(18) . . ?
N2 N3 Al1 98.54(14) . . ?
C25 N3 Al1 145.38(15) . . ?
C2 C1 C6 120.9(2) . . ?
C2 C1 N1 118.1(2) . . ?
C6 C1 N1 120.9(2) . . ?
C3 C2 C1 119.1(2) . . ?
C3 C2 C7 120.9(2) . . ?
C1 C2 C7 120.0(2) . . ?
C4 C3 C2 120.8(2) . . ?
C5 C4 C3 119.7(2) . . ?
C4 C5 C6 121.3(2) . . ?
C5 C6 C1 118.1(2) . . ?
C5 C6 C16 119.4(2) . . ?
C1 C6 C16 122.2(2) . . ?
C8 C7 C12 119.6(2) . . ?
C8 C7 C2 120.4(2) . . ?
C12 C7 C2 120.0(2) . . ?
C9 C8 C7 119.1(2) . . ?
C9 C8 C13 120.4(2) . . ?
C7 C8 C13 120.5(2) . . ?
C10 C9 C8 122.1(2) . . ?
C9 C10 C11 117.9(2) . . ?
C9 C10 C14 120.9(2) . . ?
C11 C10 C14 121.3(2) . . ?
C12 C11 C10 122.3(2) . . ?
C11 C12 C7 119.0(2) . . ?
C11 C12 C15 120.5(2) . . ?
C7 C12 C15 120.5(2) . . ?
C17 C16 C21 119.8(2) . . ?
C17 C16 C6 118.5(2) . . ?
C21 C16 C6 121.6(2) . . ?
C18 C17 C16 119.1(2) . . ?
C18 C17 C22 120.4(2) . . ?
C16 C17 C22 120.5(2) . . ?
C19 C18 C17 121.8(2) . . ?
C18 C19 C20 118.3(2) . . ?
C18 C19 C23 120.3(2) . . ?
C20 C19 C23 121.4(2) . . ?
C21 C20 C19 121.7(2) . . ?
C20 C21 C16 119.2(2) . . ?
C20 C21 C24 120.4(2) . . ?
C16 C21 C24 120.4(2) . . ?
C30 C25 C26 121.2(2) . . ?
C30 C25 N3 119.8(2) . . ?
C26 C25 N3 119.0(2) . . ?
C27 C26 C25 118.2(2) . . ?
C27 C26 C31 120.6(2) . . ?
C25 C26 C31 121.1(2) . . ?
C28 C27 C26 122.0(2) . . ?
C27 C28 C29 118.1(2) . . ?
C27 C28 C32 121.6(2) . . ?
C29 C28 C32 120.3(3) . . ?
C28 C29 C30 122.5(2) . . ?
C29 C30 C25 117.9(2) . . ?
C29 C30 C33 120.3(2) . . ?
C25 C30 C33 121.8(2) . . ?
O1 C34 C35 105.2(2) . . ?
C34 C35 C36 102.7(2) . . ?
C37 C36 C35 102.7(2) . . ?
O1 C37 C36 104.6(2) . . ?

loop_
_geom_bond_atom_site_label_1
_geom_bond_atom_site_label_2
_geom_bond_distance
_geom_bond_site_symmetry_2
_geom_bond_publ_flag
Al1 N3 1.950(2) . ?
Al1 O1 2.0071(18) . ?
Al1 N1 2.094(2) . ?
O1 C34 1.456(3) . ?
O1 C37 1.459(3) . ?
N1 N2 1.305(3) . ?
N1 C1 1.419(3) . ?
N2 N3 1.319(3) . ?
N3 C25 1.432(3) . ?
C1 C2 1.401(3) . ?
C1 C6 1.410(3) . ?
C2 C3 1.392(3) . ?
C2 C7 1.500(3) . ?
C3 C4 1.387(3) . ?
C4 C5 1.386(4) . ?
C5 C6 1.398(3) . ?
C6 C16 1.496(3) . ?
C7 C8 1.406(3) . ?
C7 C12 1.409(3) . ?
C8 C9 1.397(3) . ?
C8 C13 1.510(4) . ?
C9 C10 1.383(4) . ?
C10 C11 1.391(4) . ?
C10 C14 1.509(3) . ?
C11 C12 1.388(3) . ?
C12 C15 1.509(4) . ?
C16 C17 1.405(3) . ?
C16 C21 1.407(3) . ?
C17 C18 1.397(4) . ?
C17 C22 1.514(4) . ?
C18 C19 1.387(4) . ?
C19 C20 1.394(3) . ?
C19 C23 1.514(4) . ?
C20 C21 1.391(3) . ?
C21 C24 1.502(3) . ?
C25 C30 1.401(3) . ?
C25 C26 1.405(3) . ?
C26 C27 1.398(3) . ?
C26 C31 1.507(3) . ?
C27 C28 1.386(4) . ?
C28 C29 1.390(4) . ?
C28 C32 1.515(4) . ?
C29 C30 1.394(3) . ?
C30 C33 1.510(3) . ?
C34 C35 1.515(4) . ?
C35 C36 1.517(4) . ?
C36 C37 1.505(4) . ?
